data_4516559
loop_
_publ_author_name
'Reger, Daniel L.'
'Leitner, Andrew'
'Smith, Mark D.'

_publ_section_title
;
 Homochiral, Helical Coordination Complexes of Lanthanides(III) and
 Mixed-Metal Lanthanides(III): Impact of the 1,8-Naphthalimide
 Supramolecular Tecton on Structure, Magnetic Properties, and Luminescence
;
_journal_issue 11
_journal_name_full 'Crystal Growth &amp; Design'
_journal_page_first 5637
_journal_paper_doi 10.1021/acs.cgd.5b01387
_journal_volume 15
_journal_year 2015
_chemical_absolute_configuration ad
_chemical_formula_moiety 'C120 H81 Ce2.27 N8 O41 Tb0.73, 4(H2 O)'
_chemical_formula_sum 'C120 H89 Ce2.27 N8 O45 Tb0.73'
_chemical_formula_weight 2797.16
_space_group_crystal_system tetragonal
_space_group_IT_number 96
_space_group_name_Hall 'P 4nw 2abw'
_space_group_name_H-M_alt 'P 43 21 2'
_atom_sites_solution_hydrogens geom
_atom_sites_solution_primary heavy
_audit_creation_date 2015-03-17
_audit_creation_method
;
Olex2 1.2
(compiled 2015.01.26 svn.r3150 for OlexSys, GUI svn.r4998)
;
_cell_angle_alpha 90
_cell_angle_beta 90
_cell_angle_gamma 90
_cell_formula_units_Z 4
_cell_length_a 14.8679(16)
_cell_length_b 14.8679(16)
_cell_length_c 55.353(6)
_cell_measurement_reflns_used 9970
_cell_measurement_temperature 100(2)
_cell_measurement_theta_max 23.785
_cell_measurement_theta_min 2.293
_cell_volume 12236(2)
_computing_cell_refinement 'SAINT v8.34A (Bruker, 2013)'
_computing_data_collection 'Bruker APEXII v2014.9-0 (Bruker, 2014)'
_computing_data_reduction 'SAINT v8.34A (Bruker, 2013)'
_computing_molecular_graphics 'Olex2 (Dolomanov et al., 2009)'
_computing_publication_material 'Olex2 (Dolomanov et al., 2009)'
_computing_structure_refinement 'XL (Sheldrick, 2008)'
_computing_structure_solution 'ShelXS (Sheldrick, 2008)'
_diffrn_ambient_temperature 100(2)
_diffrn_detector 'Bruker PHOTON-100 area detector'
_diffrn_detector_area_resol_mean 10.24
_diffrn_detector_type 'CMOS area detector'
_diffrn_measured_fraction_theta_full 0.993
_diffrn_measured_fraction_theta_max 0.994
_diffrn_measurement_device 'three-circle diffractometer'
_diffrn_measurement_device_type 'Bruker D8 QUEST'
_diffrn_measurement_method '\w and \f scans'
_diffrn_radiation_monochromator 'mirror optics'
_diffrn_radiation_probe x-ray
_diffrn_radiation_type MoK\a
_diffrn_radiation_wavelength 0.71073
_diffrn_reflns_av_R_equivalents 0.0855
_diffrn_reflns_av_unetI/netI 0.0959
_diffrn_reflns_Laue_measured_fraction_full 0.993
_diffrn_reflns_Laue_measured_fraction_max 0.994
_diffrn_reflns_limit_h_max 16
_diffrn_reflns_limit_h_min -16
_diffrn_reflns_limit_k_max 16
_diffrn_reflns_limit_k_min -10
_diffrn_reflns_limit_l_max 62
_diffrn_reflns_limit_l_min -63
_diffrn_reflns_number 34607
_diffrn_reflns_point_group_measured_fraction_full 0.992
_diffrn_reflns_point_group_measured_fraction_max 0.993
_diffrn_reflns_theta_full 23.950
_diffrn_reflns_theta_max 23.947
_diffrn_reflns_theta_min 2.230
_diffrn_source 'microfocus sealed X-ray tube'
_diffrn_source_type 'Incoatec I\ms'
_exptl_absorpt_coefficient_mu 1.340
_exptl_absorpt_correction_T_max 0.7450
_exptl_absorpt_correction_T_min 0.4831
_exptl_absorpt_correction_type multi-scan
_exptl_absorpt_process_details
;
SADABS-2014/4 (Bruker,2014/4) was used for absorption correction.
wR2(int) was 0.1334 before and 0.0790 after correction.
The Ratio of minimum to maximum transmission is 0.6485.
The \l/2 correction factor is 0.00150.
;
_exptl_crystal_colour 'light yellow'
_exptl_crystal_colour_modifier light
_exptl_crystal_colour_primary yellow
_exptl_crystal_density_diffrn 1.518
_exptl_crystal_description prism
_exptl_crystal_F_000 5617
_exptl_crystal_size_max 0.24
_exptl_crystal_size_mid 0.2
_exptl_crystal_size_min 0.15
_refine_diff_density_max 0.884
_refine_diff_density_min -0.903
_refine_diff_density_rms 0.174
_refine_ls_abs_structure_details
;
 Flack x determined using 2582 quotients [(I+)-(I-)]/[(I+)+(I-)]
 (Parsons, Flack and Wagner, Acta Cryst. B69 (2013) 249-259).
;
_refine_ls_abs_structure_Flack -0.007(11)
_refine_ls_extinction_coef 0.00074(9)
_refine_ls_extinction_expression Fc^*^=kFc[1+0.001xFc^2^\l^3^/sin(2\q)]^-1/4^
_refine_ls_extinction_method SHELXL
_refine_ls_goodness_of_fit_ref 1.052
_refine_ls_hydrogen_treatment constr
_refine_ls_matrix_type full
_refine_ls_number_parameters 783
_refine_ls_number_reflns 9451
_refine_ls_number_restraints 17
_refine_ls_restrained_S_all 1.053
_refine_ls_R_factor_all 0.0793
_refine_ls_R_factor_gt 0.0548
_refine_ls_shift/su_max 0.002
_refine_ls_shift/su_mean 0.000
_refine_ls_structure_factor_coef Fsqd
_refine_ls_weighting_details 'w=1/[\s^2^(Fo^2^)+(0.0452P)^2^+23.2538P] where P=(Fo^2^+2Fc^2^)/3'
_refine_ls_weighting_scheme calc
_refine_ls_wR_factor_gt 0.1137
_refine_ls_wR_factor_ref 0.1220
_reflns_Friedel_coverage 0.727
_reflns_Friedel_fraction_full 0.989
_reflns_Friedel_fraction_max 0.990
_reflns_number_gt 7472
_reflns_number_total 9451
_reflns_threshold_expression 'I > 2\s(I)'
_cod_data_source_file cg5b01387_si_002.cif
_cod_data_source_block 8
_cod_original_cell_volume 12236(3)
_cod_database_code 4516559
_shelxl_version_number 2014/6
_shelx_space_group_comment
;
The symmetry employed for this shelxl refinement is uniquely defined
by the following loop, which should always be used as a source of
symmetry information in preference to the above space-group names.
They are only intended as comments.
;
_shelx_estimated_absorpt_t_max 0.824
_shelx_estimated_absorpt_t_min 0.739
_olex2_refinement_description
;
1. Fixed Uiso
 At 1.2 times of:
  All C(H) groups, All C(H,H) groups
2. Shared sites
{C13C, C13Z}
{Tb1, Ce1}
{Tb2, Ce2}
3. Restrained distances
 C14C-O3C = C14Z-O3Z
 1.45 with sigma of 0.01
 O1A-O3Z_$1
 -2.75 with sigma of 0.015
 Tb2-O6B
 2.36 with sigma of 0.01
 C13C-C14C \\sim C13Z-C14Z
 with sigma of 0.01
4. Uiso/Uaniso restraints and constraints
Uanis(C1A) \\sim Ueq, Uanis(C15A) \\sim Ueq: with sigma of 0.005 and sigma for
terminal atoms of 0.01
Uiso(C13C) = Uiso(C13Z)
Uiso(C14C) = Uiso(O3C) = Uiso(C14Z) = Uiso(O3Z)
Uanis(Tb1) = Uanis(Ce1)
Uanis(Tb2) = Uanis(Ce2)
Uiso(O6A) = Uiso(O6B)
5. Others
 Sof(O6B)=0.5*(1-FVAR(2))
 Sof(O6A)=0.5*FVAR(2)
 Sof(Ce1)=1-FVAR(2)
 Sof(Tb1)=FVAR(2)
 Sof(Ce2)=0.5*(1-FVAR(4))
 Sof(Tb2)=0.5*FVAR(4)
 Fixed Sof: C13C(0.6) H13C(0.6) C14C(0.6) H14E(0.6) H14F(0.6) O3C(0.6)
 C13Z(0.4) H13Z(0.4) C14Z(0.4) H14G(0.4) H14H(0.4) O3Z(0.4)
6.a Ternary CH refined with riding coordinates:
 C13A(H13A), C13B(H13B), C13C(H13C), C13Z(H13Z), C13D(H13D)
6.b Secondary CH2 refined with riding coordinates:
 C14A(H14A,H14B), C14B(H14C,H14D), C14C(H14E,H14F), C14Z(H14G,H14H), C14D(H14I,
 H14J)
6.c Aromatic/amide H refined with riding coordinates:
 C6A(H6A), C7A(H7A), C8A(H8A), C10A(H10A), C11A(H11A), C12A(H12A), C6B(H6B),
 C7B(H7B), C8B(H8B), C10B(H10B), C11B(H11B), C12B(H12B), C6C(H6C), C7C(H7C),
 C8C(H8C), C10C(H10C), C11C(H11C), C12C(H12C), C6D(H6D), C7D(H7D), C8D(H8D),
 C10D(H10D), C11D(H11D), C12D(H12D)
;
_olex2_submission_special_instructions 'No special instructions were received'

loop_
_space_group_symop_operation_xyz
'x, y, z'
'-y+1/2, x+1/2, z+3/4'
'-x, -y, z+1/2'
'y+1/2, -x+1/2, z+1/4'
'x+1/2, -y+1/2, -z+1/4'
'-x+1/2, y+1/2, -z+3/4'
'y, x, -z'
'-y, -x, -z+1/2'

loop_
_atom_site_label
_atom_site_type_symbol
_atom_site_fract_x
_atom_site_fract_y
_atom_site_fract_z
_atom_site_U_iso_or_equiv
_atom_site_adp_type
_atom_site_occupancy
_atom_site_site_symmetry_order
_atom_site_calc_flag
_atom_site_refinement_flags_posn
_atom_site_refinement_flags_adp
_atom_site_refinement_flags_occupancy
_atom_site_disorder_assembly
_atom_site_disorder_group
Tb1 Tb 0.58649(4) 0.43903(4) 0.20086(2) 0.0241(2) Uani 0.33(3) 1 d . . . . .
Ce1 Ce 0.58649(4) 0.43903(4) 0.20086(2) 0.0241(2) Uani 0.67(3) 1 d . . . . .
Tb2 Tb 0.43638(5) 0.56362(5) 0.2500 0.0317(4) Uani 0.07(3) 2 d DS T P . .
Ce2 Ce 0.43638(5) 0.56362(5) 0.2500 0.0317(4) Uani 0.93(3) 2 d S T P . .
C1A C 0.1683(9) 0.3446(10) 0.1847(2) 0.034(3) Uani 1 1 d . U . . .
C2A C 0.0745(8) 0.3692(10) 0.1803(2) 0.034(3) Uani 1 1 d . . . . .
C3A C 0.0503(10) 0.4600(11) 0.1804(2) 0.043(4) Uani 1 1 d . . . . .
C4A C 0.1147(9) 0.5285(11) 0.1836(2) 0.036(4) Uani 1 1 d . . . . .
C5A C 0.2116(11) 0.5061(11) 0.1859(2) 0.043(4) Uani 1 1 d . . . . .
C6A C 0.0122(10) 0.3053(11) 0.1758(2) 0.046(4) Uani 1 1 d . . . . .
H6A H 0.0302 0.2440 0.1751 0.055 Uiso 1 1 calc R . . . .
C7A C -0.0785(10) 0.3272(13) 0.1720(2) 0.055(5) Uani 1 1 d . . . . .
H7A H -0.1219 0.2816 0.1691 0.066 Uiso 1 1 calc R . . . .
C8A C -0.1028(10) 0.4158(14) 0.1728(2) 0.060(5) Uani 1 1 d . . . . .
H8A H -0.1641 0.4305 0.1700 0.072 Uiso 1 1 calc R . . . .
C9A C -0.0418(9) 0.4874(12) 0.1774(2) 0.045(4) Uani 1 1 d . . . . .
C10A C -0.0623(11) 0.5794(13) 0.1777(3) 0.065(5) Uani 1 1 d . . . . .
H10A H -0.1230 0.5978 0.1756 0.078 Uiso 1 1 calc R . . . .
C11A C -0.0004(11) 0.6403(12) 0.1807(3) 0.053(4) Uani 1 1 d . . . . .
H11A H -0.0173 0.7019 0.1806 0.063 Uiso 1 1 calc R . . . .
C12A C 0.0903(11) 0.6180(10) 0.1840(3) 0.052(4) Uani 1 1 d . . . . .
H12A H 0.1341 0.6635 0.1866 0.062 Uiso 1 1 calc R . . . .
C13A C 0.3256(7) 0.3931(9) 0.1934(2) 0.029(3) Uani 1 1 d . . . . .
H13A H 0.3278 0.3285 0.1983 0.034 Uiso 1 1 calc R . . . .
C14A C 0.3829(8) 0.4012(9) 0.1707(2) 0.034(3) Uani 1 1 d . . . . .
H14A H 0.3540 0.3688 0.1572 0.040 Uiso 1 1 calc R . . . .
H14B H 0.3894 0.4652 0.1661 0.040 Uiso 1 1 calc R . . . .
C15A C 0.3566(8) 0.4465(9) 0.2148(2) 0.033(3) Uani 1 1 d . U . . .
N1A N 0.2302(7) 0.4137(7) 0.18809(16) 0.031(3) Uani 1 1 d . . . . .
O1A O 0.1940(6) 0.2674(6) 0.18597(16) 0.044(3) Uani 1 1 d D . . . .
O2A O 0.2706(6) 0.5599(6) 0.18754(15) 0.039(2) Uani 1 1 d . . . . .
O3A O 0.4692(5) 0.3631(6) 0.17579(14) 0.036(2) Uani 1 1 d . . . . .
O4A O 0.4377(6) 0.4733(5) 0.21337(13) 0.030(2) Uani 1 1 d . . . . .
O5A O 0.3104(6) 0.4620(7) 0.23259(15) 0.044(3) Uani 1 1 d . . . . .
C1B C 0.3835(11) 0.8566(10) 0.1870(3) 0.048(4) Uani 1 1 d . . . . .
C2B C 0.4025(11) 0.9517(9) 0.1919(3) 0.050(4) Uani 1 1 d . . . . .
C3B C 0.4895(10) 0.9851(9) 0.1928(2) 0.035(3) Uani 1 1 d . . . . .
C4B C 0.5641(10) 0.9259(8) 0.1905(2) 0.035(3) Uani 1 1 d . . . . .
C5B C 0.5487(9) 0.8305(9) 0.1856(2) 0.031(3) Uani 1 1 d . . . . .
C6B C 0.3310(12) 1.0105(12) 0.1934(3) 0.067(5) Uani 1 1 d . . . . .
H6B H 0.2715 0.9888 0.1910 0.081 Uiso 1 1 calc R . . . .
C7B C 0.3444(13) 1.0993(12) 0.1983(3) 0.070(5) Uani 1 1 d . . . . .
H7B H 0.2942 1.1363 0.2019 0.084 Uiso 1 1 calc R . . . .
C8B C 0.4265(14) 1.1352(10) 0.1981(2) 0.060(5) Uani 1 1 d . . . . .
H8B H 0.4340 1.1984 0.1995 0.072 Uiso 1 1 calc R . . . .
C9B C 0.5044(11) 1.0767(10) 0.1958(2) 0.046(4) Uani 1 1 d . . . . .
C10B C 0.5917(13) 1.1069(11) 0.1979(2) 0.056(4) Uani 1 1 d . . . . .
H10B H 0.6023 1.1687 0.2012 0.068 Uiso 1 1 calc R . . . .
C11B C 0.6614(11) 1.0516(11) 0.1955(3) 0.052(4) Uani 1 1 d . . . . .
H11B H 0.7205 1.0757 0.1960 0.062 Uiso 1 1 calc R . . . .
C12B C 0.6501(10) 0.9583(11) 0.1920(2) 0.046(4) Uani 1 1 d . . . . .
H12B H 0.7005 0.9193 0.1908 0.056 Uiso 1 1 calc R . . . .
C13B C 0.4450(11) 0.7052(8) 0.1769(2) 0.041(3) Uani 1 1 d . . . . .
H13B H 0.3789 0.6942 0.1784 0.049 Uiso 1 1 calc R . . . .
C14B C 0.4704(11) 0.6834(10) 0.1506(2) 0.057(4) Uani 1 1 d . . . . .
H14C H 0.5331 0.7021 0.1473 0.068 Uiso 1 1 calc R . . . .
H14D H 0.4653 0.6179 0.1476 0.068 Uiso 1 1 calc R . . . .
C15B C 0.4914(11) 0.6411(9) 0.1949(2) 0.047(4) Uani 1 1 d . . . . .
N1B N 0.4600(7) 0.8004(7) 0.18366(19) 0.034(3) Uani 1 1 d . . . . .
O1B O 0.3094(8) 0.8223(7) 0.1857(2) 0.084(4) Uani 1 1 d . . . . .
O2B O 0.6085(7) 0.7752(6) 0.18421(16) 0.047(3) Uani 1 1 d . . . . .
O3B O 0.4099(8) 0.7311(7) 0.13535(17) 0.071(3) Uani 1 1 d . . . . .
O4B O 0.5377(6) 0.5786(5) 0.18597(14) 0.039(2) Uani 1 1 d . . . . .
O5B O 0.4773(6) 0.6570(6) 0.21672(15) 0.042(2) Uani 1 1 d . . . . .
C1C C 0.7220(11) 0.1494(11) 0.1339(3) 0.053(4) Uani 1 1 d . . . . .
C2C C 0.6928(10) 0.0604(11) 0.1312(3) 0.048(4) Uani 1 1 d . . . . .
C3C C 0.5994(10) 0.0409(9) 0.1316(2) 0.039(4) Uani 1 1 d . . . . .
C4C C 0.5369(9) 0.1093(10) 0.1347(2) 0.037(4) Uani 1 1 d . . . . .
C5C C 0.5672(10) 0.2044(10) 0.1357(2) 0.036(3) Uani 1 1 d . . . . .
C6C C 0.7549(11) -0.0094(11) 0.1283(2) 0.044(4) Uani 1 1 d . . . . .
H6C H 0.8177 0.0026 0.1280 0.052 Uiso 1 1 calc R . . . .
C7C C 0.7225(14) -0.0974(14) 0.1260(3) 0.075(6) Uani 1 1 d . . . . .
H7C H 0.7641 -0.1453 0.1238 0.090 Uiso 1 1 calc R . . . .
C8C C 0.6350(14) -0.1155(11) 0.1267(3) 0.058(5) Uani 1 1 d . . . . .
H8C H 0.6159 -0.1763 0.1254 0.070 Uiso 1 1 calc R . . . .
C9C C 0.5706(12) -0.0487(10) 0.1293(2) 0.052(4) Uani 1 1 d . . . . .
C10C C 0.4737(12) -0.0638(12) 0.1307(2) 0.057(5) Uani 1 1 d . . . . .
H10C H 0.4510 -0.1233 0.1293 0.068 Uiso 1 1 calc R . . . .
C11C C 0.4156(12) 0.0050(12) 0.1341(2) 0.051(4) Uani 1 1 d . . . . .
H11C H 0.3529 -0.0060 0.1356 0.061 Uiso 1 1 calc R . . . .
C12C C 0.4483(10) 0.0901(11) 0.1353(2) 0.049(4) Uani 1 1 d . . . . .
H12C H 0.4067 0.1384 0.1366 0.059 Uiso 1 1 calc R . . . .
C13C C 0.6864(11) 0.3161(10) 0.1348(3) 0.055(4) Uiso 0.6 1 d D . . A 1
H13C H 0.7536 0.3167 0.1341 0.066 Uiso 0.6 1 calc R . . A 1
C14C C 0.655(2) 0.3687(16) 0.1139(5) 0.087(5) Uiso 0.6 1 d D . . A 1
H14E H 0.6697 0.3359 0.0989 0.105 Uiso 0.6 1 calc R . . A 1
H14F H 0.5889 0.3753 0.1148 0.105 Uiso 0.6 1 calc R . . A 1
O3C O 0.6964(14) 0.4576(13) 0.1132(4) 0.087(5) Uiso 0.6 1 d D . . A 1
C13Z C 0.6864(11) 0.3161(10) 0.1348(3) 0.055(4) Uiso 0.4 1 d D . . A 2
H13Z H 0.7516 0.3063 0.1384 0.066 Uiso 0.4 1 calc R . . A 2
C14Z C 0.698(3) 0.365(3) 0.1123(6) 0.087(5) Uiso 0.4 1 d D . . A 2
H14G H 0.6437 0.3630 0.1020 0.105 Uiso 0.4 1 calc R . . A 2
H14H H 0.7153 0.4289 0.1152 0.105 Uiso 0.4 1 calc R . . A 2
O3Z O 0.7715(18) 0.3136(19) 0.1022(4) 0.087(5) Uiso 0.4 1 d D . . A 2
C15C C 0.6601(8) 0.3562(10) 0.1590(2) 0.034(3) Uani 1 1 d . . . . .
N1C N 0.6585(8) 0.2191(8) 0.1344(2) 0.045(3) Uani 1 1 d . . . . .
O1C O 0.8039(8) 0.1741(8) 0.1342(2) 0.075(4) Uani 1 1 d . . . . .
O2C O 0.5163(6) 0.2666(7) 0.13882(15) 0.043(2) Uani 1 1 d . . . . .
O4C O 0.6462(6) 0.4412(7) 0.15917(15) 0.049(3) Uani 1 1 d . . . . .
O5C O 0.6491(6) 0.3103(6) 0.17788(16) 0.037(2) Uani 1 1 d . . . . .
C1D C 0.9155(10) 0.4936(11) 0.2425(2) 0.044(4) Uani 1 1 d . . . . .
C2D C 0.9784(9) 0.4198(10) 0.2420(2) 0.039(4) Uani 1 1 d . . . . .
C3D C 0.9495(10) 0.3325(10) 0.2362(2) 0.042(4) Uani 1 1 d . . . . .
C4D C 0.8606(9) 0.3134(10) 0.2297(2) 0.039(4) Uani 1 1 d . . . . .
C5D C 0.7936(9) 0.3888(10) 0.2301(2) 0.034(3) Uani 1 1 d . . . . .
C6D C 1.0670(9) 0.4378(11) 0.2475(2) 0.046(4) Uani 1 1 d . . . . .
H6D H 1.0864 0.4973 0.2509 0.055 Uiso 1 1 calc R . . . .
C7D C 1.1272(10) 0.3663(13) 0.2479(3) 0.054(5) Uani 1 1 d . . . . .
H7D H 1.1882 0.3774 0.2520 0.065 Uiso 1 1 calc R . . . .
C8D C 1.1006(11) 0.2779(13) 0.2423(3) 0.066(5) Uani 1 1 d . . . . .
H8D H 1.1432 0.2303 0.2427 0.079 Uiso 1 1 calc R . . . .
C9D C 1.0111(10) 0.2607(12) 0.2363(2) 0.049(4) Uani 1 1 d . . . . .
C10D C 0.9816(11) 0.1752(10) 0.2289(3) 0.054(4) Uani 1 1 d . . . . .
H10D H 1.0236 0.1270 0.2285 0.064 Uiso 1 1 calc R . . . .
C11D C 0.8960(11) 0.1592(11) 0.2222(3) 0.060(5) Uani 1 1 d . . . . .
H11D H 0.8780 0.1004 0.2175 0.072 Uiso 1 1 calc R . . . .
C12D C 0.8341(10) 0.2296(10) 0.2222(2) 0.045(4) Uani 1 1 d . . . . .
H12D H 0.7740 0.2197 0.2169 0.055 Uiso 1 1 calc R . . . .
C13D C 0.7570(9) 0.5432(9) 0.2403(2) 0.038(3) Uani 1 1 d . . . . .
H13D H 0.7830 0.5860 0.2524 0.046 Uiso 1 1 calc R . . . .
C14D C 0.7447(9) 0.5977(9) 0.2169(2) 0.036(3) Uani 1 1 d . . . . .
H14I H 0.6987 0.6449 0.2195 0.043 Uiso 1 1 calc R . . . .
H14J H 0.8020 0.6276 0.2126 0.043 Uiso 1 1 calc R . . . .
C15D C 0.6700(8) 0.5087(8) 0.2514(2) 0.028(3) Uani 1 1 d . . . . .
N1D N 0.8232(7) 0.4716(8) 0.23760(18) 0.033(3) Uani 1 1 d . . . . .
O1D O 0.9349(6) 0.5715(7) 0.24586(15) 0.051(3) Uani 1 1 d . . . . .
O2D O 0.7168(6) 0.3781(5) 0.22378(14) 0.029(2) Uani 1 1 d . . . . .
O3D O 0.7172(5) 0.5393(6) 0.19769(14) 0.036(2) Uani 1 1 d . . . . .
O4D O 0.5976(5) 0.5221(5) 0.23905(13) 0.027(2) Uani 1 1 d . . . . .
O5D O 0.6744(5) 0.4708(5) 0.27106(14) 0.030(2) Uani 1 1 d . . . . .
O6A O 0.291(2) 0.644(2) 0.2327(5) 0.046(6) Uiso 0.310(11) 1 d . . . . .
O6B O 0.3237(6) 0.6763(6) 0.2500 0.046(6) Uiso 0.38(2) 2 d DS T P . .
O7 O 0.7309(6) 0.6625(7) 0.16324(16) 0.050(3) Uani 1 1 d . . . . .
O8 O 0.2346(10) 0.8338(10) 0.1347(3) 0.116(5) Uiso 1 1 d . . . . .

loop_
_atom_site_aniso_label
_atom_site_aniso_U_11
_atom_site_aniso_U_22
_atom_site_aniso_U_33
_atom_site_aniso_U_23
_atom_site_aniso_U_13
_atom_site_aniso_U_12
Tb1 0.0269(4) 0.0277(4) 0.0176(3) 0.0003(3) -0.0014(3) 0.0007(3)
Ce1 0.0269(4) 0.0277(4) 0.0176(3) 0.0003(3) -0.0014(3) 0.0007(3)
Tb2 0.0367(5) 0.0367(5) 0.0216(6) -0.0024(3) -0.0024(3) -0.0061(6)
Ce2 0.0367(5) 0.0367(5) 0.0216(6) -0.0024(3) -0.0024(3) -0.0061(6)
C1A 0.042(6) 0.038(6) 0.022(5) -0.002(5) -0.006(5) -0.001(5)
C2A 0.011(7) 0.062(10) 0.028(7) -0.004(7) -0.001(6) -0.006(7)
C3A 0.032(9) 0.085(13) 0.012(7) 0.008(7) -0.001(6) 0.012(9)
C4A 0.019(8) 0.074(11) 0.014(7) 0.004(7) 0.002(6) 0.026(7)
C5A 0.057(11) 0.060(11) 0.013(7) -0.006(7) -0.013(7) 0.031(9)
C6A 0.053(10) 0.060(11) 0.024(8) 0.000(7) -0.007(7) -0.001(9)
C7A 0.031(10) 0.110(15) 0.025(8) 0.005(9) -0.007(7) -0.016(10)
C8A 0.027(9) 0.121(17) 0.033(9) 0.023(10) 0.005(7) 0.018(11)
C9A 0.026(9) 0.090(13) 0.018(7) 0.012(8) 0.001(6) 0.000(9)
C10A 0.046(11) 0.107(16) 0.042(9) 0.008(10) 0.010(8) 0.042(12)
C11A 0.048(11) 0.067(12) 0.043(9) -0.002(9) -0.008(9) 0.004(9)
C12A 0.049(10) 0.060(11) 0.046(9) -0.004(8) -0.003(8) 0.028(8)
C13A 0.012(6) 0.040(8) 0.033(8) -0.009(6) 0.003(5) 0.000(6)
C14A 0.041(9) 0.036(8) 0.024(7) -0.006(6) -0.004(6) 0.003(6)
C15A 0.026(5) 0.034(6) 0.038(6) 0.008(5) -0.009(5) 0.009(5)
N1A 0.036(6) 0.036(7) 0.020(6) -0.008(5) -0.003(5) 0.009(5)
O1A 0.047(6) 0.042(6) 0.043(6) -0.002(5) -0.010(5) 0.001(5)
O2A 0.037(6) 0.037(6) 0.043(5) -0.003(5) -0.011(4) -0.006(5)
O3A 0.020(5) 0.051(6) 0.036(5) -0.005(4) -0.009(4) 0.008(4)
O4A 0.032(5) 0.033(5) 0.024(4) -0.005(4) 0.001(4) -0.001(4)
O5A 0.028(5) 0.074(7) 0.031(5) -0.017(5) 0.013(4) -0.006(5)
C1B 0.048(11) 0.046(10) 0.050(10) -0.017(8) -0.005(8) 0.011(8)
C2B 0.074(12) 0.031(9) 0.045(9) 0.008(7) 0.004(8) 0.003(9)
C3B 0.040(9) 0.032(9) 0.034(8) 0.012(7) -0.009(7) 0.005(7)
C4B 0.065(10) 0.023(7) 0.017(6) 0.000(5) -0.008(7) 0.002(8)
C5B 0.038(9) 0.031(8) 0.025(7) -0.002(6) -0.007(7) 0.002(7)
C6B 0.060(12) 0.075(14) 0.066(12) -0.018(10) -0.012(9) 0.021(10)
C7B 0.089(15) 0.048(12) 0.073(13) -0.025(10) -0.028(12) 0.027(10)
C8B 0.114(16) 0.033(9) 0.032(8) 0.014(7) -0.004(11) 0.019(11)
C9B 0.082(12) 0.041(10) 0.015(7) 0.001(7) 0.002(7) 0.014(9)
C10B 0.098(14) 0.048(10) 0.022(8) 0.005(7) -0.006(10) -0.015(10)
C11B 0.059(11) 0.046(10) 0.051(10) -0.005(8) 0.000(8) -0.031(9)
C12B 0.060(11) 0.061(11) 0.018(7) -0.003(7) -0.006(7) 0.007(9)
C13B 0.062(10) 0.023(7) 0.037(8) 0.006(6) -0.016(8) 0.001(7)
C14B 0.077(12) 0.052(10) 0.043(9) 0.018(8) -0.025(9) 0.017(8)
C15B 0.075(12) 0.032(9) 0.034(8) 0.018(7) -0.025(8) -0.023(8)
N1B 0.034(7) 0.030(7) 0.037(7) 0.004(5) -0.006(5) -0.001(5)
O1B 0.044(8) 0.053(8) 0.154(12) -0.030(8) 0.018(8) 0.003(6)
O2B 0.054(7) 0.048(7) 0.041(6) -0.008(5) -0.005(5) 0.003(5)
O3B 0.109(10) 0.054(7) 0.049(6) 0.004(5) -0.016(7) -0.008(7)
O4B 0.055(6) 0.018(5) 0.043(5) 0.004(4) 0.010(4) 0.017(4)
O5B 0.064(7) 0.039(6) 0.025(5) 0.007(4) -0.011(5) 0.014(5)
C1C 0.046(11) 0.060(12) 0.052(10) -0.017(9) 0.021(8) -0.004(9)
C2C 0.046(9) 0.050(10) 0.049(9) -0.008(9) 0.007(7) 0.000(9)
C3C 0.052(10) 0.036(9) 0.029(7) 0.000(6) -0.007(7) 0.007(7)
C4C 0.042(10) 0.051(10) 0.018(7) -0.002(6) -0.008(6) -0.002(7)
C5C 0.038(9) 0.060(10) 0.011(6) -0.005(6) 0.001(6) -0.009(8)
C6C 0.065(11) 0.046(10) 0.019(7) 0.003(7) 0.006(7) 0.003(9)
C7C 0.093(16) 0.078(15) 0.054(11) 0.003(10) 0.027(11) 0.032(12)
C8C 0.094(15) 0.042(11) 0.039(10) 0.002(8) 0.020(10) -0.008(10)
C9C 0.087(14) 0.052(10) 0.019(7) 0.020(7) -0.005(8) -0.001(11)
C10C 0.089(13) 0.060(12) 0.021(8) 0.001(8) -0.015(8) -0.033(11)
C11C 0.060(11) 0.064(12) 0.030(8) 0.004(8) -0.014(8) -0.010(10)
C12C 0.046(10) 0.082(12) 0.019(7) 0.003(8) -0.008(7) -0.020(9)
C15C 0.028(8) 0.045(10) 0.029(8) -0.011(7) 0.010(6) -0.003(6)
N1C 0.041(8) 0.048(8) 0.046(7) -0.010(6) 0.010(6) -0.003(6)
O1C 0.048(8) 0.098(10) 0.079(8) -0.043(7) 0.018(6) -0.007(6)
O2C 0.040(6) 0.053(7) 0.036(5) -0.006(5) -0.007(5) 0.007(5)
O4C 0.080(7) 0.040(6) 0.027(5) 0.010(5) 0.013(5) -0.001(6)
O5C 0.027(5) 0.043(6) 0.041(6) 0.000(5) 0.003(4) -0.004(4)
C1D 0.050(10) 0.065(11) 0.018(7) 0.011(7) 0.000(7) -0.035(9)
C2D 0.035(8) 0.058(11) 0.024(7) 0.010(7) 0.009(6) 0.024(8)
C3D 0.048(10) 0.055(10) 0.023(7) 0.017(7) 0.009(7) 0.013(8)
C4D 0.041(9) 0.053(10) 0.024(7) 0.013(7) 0.021(7) 0.017(8)
C5D 0.035(9) 0.058(10) 0.010(7) 0.001(6) -0.005(6) 0.007(7)
C6D 0.039(9) 0.073(10) 0.025(7) 0.011(8) 0.010(7) 0.011(9)
C7D 0.027(9) 0.108(15) 0.026(8) -0.008(9) 0.004(7) -0.013(10)
C8D 0.041(11) 0.108(16) 0.047(10) 0.019(10) 0.017(8) 0.012(10)
C9D 0.039(10) 0.078(13) 0.029(8) 0.019(8) 0.009(7) 0.026(9)
C10D 0.068(12) 0.035(10) 0.058(10) 0.010(8) -0.003(9) 0.017(8)
C11D 0.059(12) 0.058(11) 0.062(11) 0.007(9) 0.002(9) 0.025(9)
C12D 0.058(10) 0.038(9) 0.040(9) 0.008(7) 0.001(8) 0.002(8)
C13D 0.045(9) 0.039(9) 0.031(7) 0.011(7) 0.003(7) -0.004(7)
C14D 0.036(8) 0.031(8) 0.042(8) 0.004(7) -0.001(7) -0.008(6)
C15D 0.032(8) 0.021(7) 0.029(7) -0.007(6) 0.001(7) -0.001(6)
N1D 0.021(6) 0.051(8) 0.028(6) 0.010(6) -0.001(5) 0.007(5)
O1D 0.052(6) 0.068(7) 0.032(6) 0.006(5) 0.001(5) -0.024(6)
O2D 0.034(5) 0.032(5) 0.021(5) 0.001(4) -0.008(4) 0.005(4)
O3D 0.040(5) 0.045(6) 0.023(5) -0.002(4) -0.003(4) -0.003(4)
O4D 0.027(5) 0.031(5) 0.023(4) -0.003(4) -0.006(4) 0.006(4)
O5D 0.027(5) 0.040(6) 0.024(5) -0.002(4) -0.002(4) -0.008(4)
O7 0.044(6) 0.063(7) 0.043(6) 0.021(5) 0.008(5) 0.012(5)

loop_
_atom_type_symbol
_atom_type_description
_atom_type_scat_dispersion_real
_atom_type_scat_dispersion_imag
_atom_type_scat_source
C C 0.0033 0.0016 'International Tables Vol C Tables 4.2.6.8 and 6.1.1.4'
H H 0.0000 0.0000 'International Tables Vol C Tables 4.2.6.8 and 6.1.1.4'
Ce Ce -0.2486 2.6331 'International Tables Vol C Tables 4.2.6.8 and 6.1.1.4'
N N 0.0061 0.0033 'International Tables Vol C Tables 4.2.6.8 and 6.1.1.4'
O O 0.0106 0.0060 'International Tables Vol C Tables 4.2.6.8 and 6.1.1.4'
Tb Tb -0.1723 4.1537 'International Tables Vol C Tables 4.2.6.8 and 6.1.1.4'

loop_
_geom_angle_atom_site_label_1
_geom_angle_atom_site_label_2
_geom_angle_atom_site_label_3
_geom_angle
_geom_angle_site_symmetry_1
_geom_angle_site_symmetry_3
O3A Tb1 Tb2 101.48(18) . .
O4A Tb1 Tb2 34.64(18) . .
O4A Tb1 O3A 67.0(2) . .
O4A Tb1 O4C 127.2(3) . .
O4A Tb1 O5C 131.7(3) . .
O4A Tb1 O2D 131.0(3) . .
O4A Tb1 O3D 128.9(3) . .
O4A Tb1 O4D 72.7(2) . .
O4A Tb1 O5D 68.8(3) . 8_665
O4B Tb1 Tb2 69.8(2) . .
O4B Tb1 O3A 89.4(3) . .
O4B Tb1 O4A 68.0(3) . .
O4B Tb1 O4C 76.8(3) . .
O4B Tb1 O5C 128.2(3) . .
O4B Tb1 O2D 137.9(3) . .
O4B Tb1 O3D 71.5(3) . .
O4B Tb1 O4D 83.0(3) . .
O4B Tb1 O5D 136.4(3) . 8_665
O4C Tb1 Tb2 146.5(2) . .
O4C Tb1 O3A 74.8(3) . .
O4C Tb1 O5C 52.9(3) . .
O4C Tb1 O2D 101.6(3) . .
O5C Tb1 Tb2 157.1(2) . .
O5C Tb1 O3A 68.2(3) . .
O5C Tb1 O2D 71.8(3) . .
O2D Tb1 Tb2 104.96(18) . .
O2D Tb1 O3A 131.5(3) . .
O3D Tb1 Tb2 102.14(19) . .
O3D Tb1 O3A 141.9(3) . .
O3D Tb1 O4C 69.0(3) . .
O3D Tb1 O5C 97.7(3) . .
O3D Tb1 O2D 69.0(3) . .
O4D Tb1 Tb2 38.17(18) . .
O4D Tb1 O3A 138.8(3) . .
O4D Tb1 O4C 140.6(3) . .
O4D Tb1 O5C 143.6(3) . .
O4D Tb1 O2D 72.0(3) . .
O4D Tb1 O3D 72.7(3) . .
O5D Tb1 Tb2 72.00(18) 8_665 .
O5D Tb1 O3A 78.4(3) 8_665 .
O5D Tb1 O4C 136.6(3) 8_665 .
O5D Tb1 O5C 85.7(3) 8_665 .
O5D Tb1 O2D 72.3(3) 8_665 .
O5D Tb1 O3D 137.7(3) 8_665 .
O5D Tb1 O4D 79.8(3) 8_665 .
Tb1 Tb2 Tb1 86.85(3) 8_665 .
Ce1 Tb2 Tb1 0.0 8_665 8_665
Ce1 Tb2 Tb1 86.9 8_665 .
C15A Tb2 Tb1 108.5(2) 8_665 .
C15A Tb2 Tb1 108.5(2) . 8_665
C15A Tb2 Tb1 59.0(3) 8_665 8_665
C15A Tb2 Tb1 59.0(3) . .
C15A Tb2 Ce1 108.5(2) . 8_665
C15A Tb2 Ce1 59.0(3) 8_665 8_665
C15A Tb2 C15A 164.3(5) 8_665 .
O4A Tb2 Tb1 104.86(19) 8_665 .
O4A Tb2 Tb1 33.7(2) . .
O4A Tb2 Tb1 104.87(18) . 8_665
O4A Tb2 Tb1 33.7(2) 8_665 8_665
O4A Tb2 Ce1 104.87(18) . 8_665
O4A Tb2 Ce1 33.7(2) 8_665 8_665
O4A Tb2 C15A 26.1(3) 8_665 8_665
O4A Tb2 C15A 26.1(3) . .
O4A Tb2 C15A 142.2(3) 8_665 .
O4A Tb2 C15A 142.2(3) . 8_665
O4A Tb2 O4A 133.3(4) 8_665 .
O4A Tb2 O5A 51.2(3) 8_665 8_665
O4A Tb2 O5A 134.8(3) 8_665 .
O4A Tb2 O5A 51.2(3) . .
O4A Tb2 O5A 134.8(3) . 8_665
O4A Tb2 O4D 71.2(2) 8_665 .
O4A Tb2 O4D 70.1(3) 8_665 8_665
O4A Tb2 O4D 71.2(2) . 8_665
O4A Tb2 O4D 70.1(3) . .
O4A Tb2 O6A 87.3(7) . .
O4A Tb2 O6A 87.3(7) 8_665 8_665
O4A Tb2 O6A 139.2(7) . 8_665
O4A Tb2 O6A 139.2(7) 8_665 .
O5A Tb2 Tb1 105.3(2) 8_665 .
O5A Tb2 Tb1 105.3(2) . 8_665
O5A Tb2 Tb1 83.08(19) 8_665 8_665
O5A Tb2 Tb1 83.08(19) . .
O5A Tb2 Ce1 105.3(2) . 8_665
O5A Tb2 Ce1 83.08(19) 8_665 8_665
O5A Tb2 C15A 158.7(3) 8_665 .
O5A Tb2 C15A 158.7(3) . 8_665
O5A Tb2 C15A 25.2(3) 8_665 8_665
O5A Tb2 C15A 25.2(3) . .
O5A Tb2 O5A 168.7(4) . 8_665
O5A Tb2 O6A 62.4(7) 8_665 8_665
O5A Tb2 O6A 106.6(7) . 8_665
O5A Tb2 O6A 62.4(7) . .
O5A Tb2 O6A 106.6(7) 8_665 .
O5B Tb2 Tb1 66.4(2) . .
O5B Tb2 Tb1 137.4(2) . 8_665
O5B Tb2 Tb1 66.4(2) 8_665 8_665
O5B Tb2 Tb1 137.4(2) 8_665 .
O5B Tb2 Ce1 137.4(2) . 8_665
O5B Tb2 Ce1 66.4(2) 8_665 8_665
O5B Tb2 C15A 86.2(3) 8_665 8_665
O5B Tb2 C15A 97.5(4) 8_665 .
O5B Tb2 C15A 97.5(4) . 8_665
O5B Tb2 C15A 86.2(3) . .
O5B Tb2 O4A 71.1(3) . .
O5B Tb2 O4A 120.5(3) . 8_665
O5B Tb2 O4A 71.1(3) 8_665 8_665
O5B Tb2 O4A 120.5(3) 8_665 .
O5B Tb2 O5A 73.6(3) 8_665 .
O5B Tb2 O5A 103.7(3) . .
O5B Tb2 O5A 103.7(3) 8_665 8_665
O5B Tb2 O5A 73.6(3) . 8_665
O5B Tb2 O5B 153.3(4) 8_665 .
O5B Tb2 O4D 73.6(3) 8_665 8_665
O5B Tb2 O4D 73.6(3) . .
O5B Tb2 O4D 132.0(3) . 8_665
O5B Tb2 O4D 132.0(3) 8_665 .
O5B Tb2 O6A 70.6(7) 8_665 8_665
O5B Tb2 O6A 85.3(7) . 8_665
O5B Tb2 O6A 85.3(7) 8_665 .
O5B Tb2 O6A 70.6(7) . .
O4D Tb2 Tb1 65.71(17) . 8_665
O4D Tb2 Tb1 65.71(17) 8_665 .
O4D Tb2 Tb1 36.53(17) . .
O4D Tb2 Tb1 36.53(17) 8_665 8_665
O4D Tb2 Ce1 36.53(17) 8_665 8_665
O4D Tb2 Ce1 65.71(17) . 8_665
O4D Tb2 C15A 72.0(3) 8_665 .
O4D Tb2 C15A 72.0(3) . 8_665
O4D Tb2 C15A 94.6(3) . .
O4D Tb2 C15A 94.6(3) 8_665 8_665
O4D Tb2 O5A 73.5(3) 8_665 .
O4D Tb2 O5A 73.5(3) . 8_665
O4D Tb2 O5A 116.7(3) 8_665 8_665
O4D Tb2 O5A 116.7(3) . .
O4D Tb2 O4D 66.5(3) 8_665 .
O4D Tb2 O6A 142.3(7) 8_665 8_665
O4D Tb2 O6A 142.3(7) . .
O4D Tb2 O6A 135.0(7) . 8_665
O4D Tb2 O6A 135.0(7) 8_665 .
O6A Tb2 Tb1 151.7(6) 8_665 .
O6A Tb2 Tb1 114.8(6) 8_665 8_665
O6A Tb2 Tb1 114.8(6) . .
O6A Tb2 Tb1 151.7(6) . 8_665
O6A Tb2 Ce1 114.8(6) 8_665 8_665
O6A Tb2 Ce1 151.7(6) . 8_665
O6A Tb2 C15A 71.9(7) 8_665 8_665
O6A Tb2 C15A 123.8(7) 8_665 .
O6A Tb2 C15A 71.9(7) . .
O6A Tb2 C15A 123.8(7) . 8_665
O6A Tb2 O6A 52.9(13) . 8_665
O6B Tb2 Tb1 136.575(14) . .
O6B Tb2 Tb1 136.573(14) . 8_665
O6B Tb2 Ce1 136.573(14) . 8_665
O6B Tb2 C15A 97.9(2) . .
O6B Tb2 C15A 97.9(2) . 8_665
O6B Tb2 O4A 113.34(19) . .
O6B Tb2 O4A 113.35(19) . 8_665
O6B Tb2 O5A 84.3(2) . .
O6B Tb2 O5A 84.3(2) . 8_665
O6B Tb2 O5B 76.6(2) . 8_665
O6B Tb2 O5B 76.6(2) . .
O6B Tb2 O4D 146.77(17) . .
O6B Tb2 O4D 146.77(17) . 8_665
O6B Tb2 O6A 26.5(6) . .
O6B Tb2 O6A 26.5(6) . 8_665
N1A C1A C2A 117.9(12) . .
O1A C1A C2A 123.2(13) . .
O1A C1A N1A 118.9(12) . .
C3A C2A C1A 119.1(12) . .
C6A C2A C1A 120.6(14) . .
C6A C2A C3A 120.3(13) . .
C2A C3A C4A 121.7(13) . .
C2A C3A C9A 121.2(15) . .
C4A C3A C9A 117.2(14) . .
C3A C4A C5A 120.5(14) . .
C12A C4A C3A 121.5(13) . .
C12A C4A C5A 118.0(15) . .
N1A C5A C4A 114.7(15) . .
O2A C5A C4A 124.8(14) . .
O2A C5A N1A 120.3(13) . .
C2A C6A H6A 119.2 . .
C2A C6A C7A 121.6(16) . .
C7A C6A H6A 119.2 . .
C6A C7A H7A 120.9 . .
C8A C7A C6A 118.2(15) . .
C8A C7A H7A 120.9 . .
C7A C8A H8A 118.0 . .
C7A C8A C9A 124.0(14) . .
C9A C8A H8A 118.0 . .
C8A C9A C3A 114.6(15) . .
C10A C9A C3A 118.8(15) . .
C10A C9A C8A 126.5(15) . .
C9A C10A H10A 119.1 . .
C11A C10A C9A 121.8(16) . .
C11A C10A H10A 119.1 . .
C10A C11A H11A 118.9 . .
C10A C11A C12A 122.1(17) . .
C12A C11A H11A 118.9 . .
C4A C12A C11A 118.6(16) . .
C4A C12A H12A 120.7 . .
C11A C12A H12A 120.7 . .
C14A C13A H13A 106.5 . .
C15A C13A H13A 106.5 . .
C15A C13A C14A 115.9(10) . .
N1A C13A H13A 106.5 . .
N1A C13A C14A 110.9(10) . .
N1A C13A C15A 110.0(9) . .
C13A C14A H14A 110.1 . .
C13A C14A H14B 110.1 . .
H14A C14A H14B 108.4 . .
O3A C14A C13A 108.0(9) . .
O3A C14A H14A 110.1 . .
O3A C14A H14B 110.1 . .
C13A C15A Tb2 170.2(9) . .
O4A C15A Tb2 57.3(6) . .
O4A C15A C13A 114.2(11) . .
O5A C15A Tb2 64.5(7) . .
O5A C15A C13A 124.4(12) . .
O5A C15A O4A 121.4(12) . .
C1A N1A C5A 125.4(12) . .
C1A N1A C13A 120.5(11) . .
C5A N1A C13A 114.0(11) . .
C14A O3A Tb1 123.7(7) . .
Tb1 O4A Tb2 111.7(3) . .
C15A O4A Tb1 146.5(8) . .
C15A O4A Tb2 96.6(7) . .
C15A O5A Tb2 90.2(8) . .
N1B C1B C2B 115.9(14) . .
O1B C1B C2B 126.1(15) . .
O1B C1B N1B 118.1(13) . .
C3B C2B C1B 122.1(14) . .
C6B C2B C1B 118.3(16) . .
C6B C2B C3B 119.3(14) . .
C2B C3B C4B 120.2(13) . .
C2B C3B C9B 120.3(14) . .
C9B C3B C4B 119.5(13) . .
C3B C4B C5B 119.7(13) . .
C12B C4B C3B 120.3(13) . .
C12B C4B C5B 120.0(13) . .
N1B C5B C4B 118.3(12) . .
O2B C5B C4B 123.6(13) . .
O2B C5B N1B 118.0(12) . .
C2B C6B H6B 119.6 . .
C7B C6B C2B 120.8(18) . .
C7B C6B H6B 119.6 . .
C6B C7B H7B 119.3 . .
C8B C7B C6B 121.5(17) . .
C8B C7B H7B 119.3 . .
C7B C8B H8B 120.3 . .
C7B C8B C9B 119.3(15) . .
C9B C8B H8B 120.3 . .
C3B C9B C8B 118.0(15) . .
C10B C9B C3B 118.6(14) . .
C10B C9B C8B 123.2(15) . .
C9B C10B H10B 119.2 . .
C11B C10B C9B 121.6(15) . .
C11B C10B H10B 119.2 . .
C10B C11B H11B 119.0 . .
C10B C11B C12B 122.0(15) . .
C12B C11B H11B 119.0 . .
C4B C12B C11B 117.7(14) . .
C4B C12B H12B 121.1 . .
C11B C12B H12B 121.1 . .
C14B C13B H13B 106.5 . .
C15B C13B H13B 106.5 . .
C15B C13B C14B 111.8(11) . .
N1B C13B H13B 106.5 . .
N1B C13B C14B 113.8(11) . .
N1B C13B C15B 111.2(10) . .
C13B C14B H14C 110.2 . .
C13B C14B H14D 110.2 . .
H14C C14B H14D 108.5 . .
O3B C14B C13B 107.5(11) . .
O3B C14B H14C 110.2 . .
O3B C14B H14D 110.2 . .
O4B C15B C13B 116.8(12) . .
O5B C15B C13B 115.6(14) . .
O5B C15B O4B 127.6(12) . .
C1B N1B C13B 118.3(11) . .
C5B N1B C1B 123.8(11) . .
C5B N1B C13B 117.9(11) . .
C15B O4B Tb1 133.3(8) . .
C15B O5B Tb2 132.9(9) . .
C2C C1C N1C 119.5(14) . .
O1C C1C C2C 124.8(15) . .
O1C C1C N1C 115.5(14) . .
C1C C2C C3C 119.7(14) . .
C6C C2C C1C 120.6(15) . .
C6C C2C C3C 119.7(15) . .
C4C C3C C2C 120.5(13) . .
C4C C3C C9C 120.1(15) . .
C9C C3C C2C 119.4(14) . .
C3C C4C C5C 120.0(13) . .
C12C C4C C3C 120.1(14) . .
C12C C4C C5C 119.8(14) . .
N1C C5C C4C 116.6(13) . .
O2C C5C C4C 123.0(13) . .
O2C C5C N1C 120.2(13) . .
C2C C6C H6C 120.7 . .
C2C C6C C7C 118.5(16) . .
C7C C6C H6C 120.7 . .
C6C C7C H7C 119.2 . .
C8C C7C C6C 121.5(16) . .
C8C C7C H7C 119.2 . .
C7C C8C H8C 118.9 . .
C7C C8C C9C 122.2(17) . .
C9C C8C H8C 118.9 . .
C3C C9C C10C 116.2(15) . .
C8C C9C C3C 118.6(16) . .
C8C C9C C10C 125.2(16) . .
C9C C10C H10C 119.3 . .
C11C C10C C9C 121.4(15) . .
C11C C10C H10C 119.3 . .
C10C C11C H11C 120.5 . .
C10C C11C C12C 119.0(16) . .
C12C C11C H11C 120.5 . .
C4C C12C C11C 123.1(16) . .
C4C C12C H12C 118.4 . .
C11C C12C H12C 118.4 . .
C14C C13C H13C 106.5 . .
C14C C13C C15C 113.8(17) . .
C14C C13C N1C 114.5(15) . .
C15C C13C H13C 106.5 . .
N1C C13C H13C 106.5 . .
N1C C13C C15C 108.4(12) . .
C13C C14C H14E 109.2 . .
C13C C14C H14F 109.2 . .
H14E C14C H14F 107.9 . .
O3C C14C C13C 112(2) . .
O3C C14C H14E 109.2 . .
O3C C14C H14F 109.2 . .
C14Z C13Z H13Z 97.5 . .
C14Z C13Z C15C 126(2) . .
C14Z C13Z N1C 121(2) . .
C15C C13Z H13Z 97.5 . .
N1C C13Z H13Z 97.5 . .
N1C C13Z C15C 108.4(12) . .
C13Z C14Z H14G 112.0 . .
C13Z C14Z H14H 112.0 . .
H14G C14Z H14H 109.7 . .
O3Z C14Z C13Z 99(2) . .
O3Z C14Z H14G 112.0 . .
O3Z C14Z H14H 112.0 . .
O4C C15C C13C 115.7(12) . .
O4C C15C C13Z 115.7(12) . .
O5C C15C C13C 123.6(13) . .
O5C C15C C13Z 123.6(13) . .
O5C C15C O4C 120.7(11) . .
C1C N1C C13C 121.6(12) . .
C1C N1C C13Z 121.6(12) . .
C5C N1C C1C 123.2(13) . .
C5C N1C C13C 115.1(12) . .
C5C N1C C13Z 115.1(12) . .
C15C O4C Tb1 92.9(7) . .
C15C O5C Tb1 93.1(8) . .
N1D C1D C2D 116.3(13) . .
O1D C1D C2D 125.2(14) . .
O1D C1D N1D 118.4(15) . .
C3D C2D C1D 120.5(13) . .
C6D C2D C1D 117.9(14) . .
C6D C2D C3D 121.5(13) . .
C2D C3D C9D 120.1(15) . .
C4D C3D C2D 122.4(13) . .
C4D C3D C9D 117.5(15) . .
C3D C4D C5D 118.2(14) . .
C12D C4D C3D 122.3(13) . .
C12D C4D C5D 119.4(14) . .
N1D C5D C4D 117.5(12) . .
O2D C5D C4D 121.8(13) . .
O2D C5D N1D 120.7(12) . .
C2D C6D H6D 121.0 . .
C2D C6D C7D 118.0(15) . .
C7D C6D H6D 121.0 . .
C6D C7D H7D 119.0 . .
C6D C7D C8D 122.1(14) . .
C8D C7D H7D 119.0 . .
C7D C8D H8D 120.3 . .
C9D C8D C7D 119.4(16) . .
C9D C8D H8D 120.3 . .
C3D C9D C10D 118.8(15) . .
C8D C9D C3D 118.9(17) . .
C8D C9D C10D 122.1(15) . .
C9D C10D H10D 118.9 . .
C11D C10D C9D 122.3(14) . .
C11D C10D H10D 118.9 . .
C10D C11D H11D 120.3 . .
C10D C11D C12D 119.5(16) . .
C12D C11D H11D 120.3 . .
C4D C12D C11D 119.4(15) . .
C4D C12D H12D 120.3 . .
C11D C12D H12D 120.3 . .
C14D C13D H13D 105.8 . .
C15D C13D H13D 105.8 . .
C15D C13D C14D 114.6(11) . .
N1D C13D H13D 105.8 . .
N1D C13D C14D 112.3(10) . .
N1D C13D C15D 111.6(11) . .
C13D C14D H14I 109.7 . .
C13D C14D H14J 109.7 . .
H14I C14D H14J 108.2 . .
O3D C14D C13D 109.8(10) . .
O3D C14D H14I 109.7 . .
O3D C14D H14J 109.7 . .
O4D C15D C13D 116.3(11) . .
O5D C15D C13D 117.9(11) . .
O5D C15D O4D 125.8(11) . .
C1D N1D C13D 117.3(12) . .
C5D N1D C1D 124.6(12) . .
C5D N1D C13D 118.1(11) . .
C5D O2D Tb1 146.9(9) . .
C14D O3D Tb1 122.7(7) . .
Tb1 O4D Tb2 105.3(3) . .
C15D O4D Tb1 115.7(7) . .
C15D O4D Tb2 134.1(7) . .
Ce1 O5D Tb1 0.0 8_665 8_665
C15D O5D Tb1 133.4(8) . 8_665
C15D O5D Ce1 133.4(8) . 8_665
O6B O6A Tb2 63.5(15) . .
O6A O6B Tb2 90.0(16) . .
O6A O6B Tb2 90.0(16) 8_665 .
O6A O6B O6A 180(4) . 8_665

loop_
_geom_bond_atom_site_label_1
_geom_bond_atom_site_label_2
_geom_bond_distance
_geom_bond_site_symmetry_2
Tb1 Tb2 3.9763(10) .
Tb1 O3A 2.498(8) .
Tb1 O4A 2.373(8) .
Tb1 O4B 2.347(8) .
Tb1 O4C 2.473(8) .
Tb1 O5C 2.480(9) .
Tb1 O2D 2.487(8) .
Tb1 O3D 2.456(8) .
Tb1 O4D 2.454(7) .
Tb1 O5D 2.447(8) 8_665
Tb2 Tb1 3.9762(10) 8_665
Tb2 Ce1 3.9762(10) 8_665
Tb2 C15A 2.871(13) 8_665
Tb2 C15A 2.871(13) .
Tb2 O4A 2.432(7) .
Tb2 O4A 2.432(7) 8_665
Tb2 O5A 2.592(8) .
Tb2 O5A 2.592(8) 8_665
Tb2 O5B 2.385(9) 8_665
Tb2 O5B 2.385(9) .
Tb2 O4D 2.548(8) .
Tb2 O4D 2.548(8) 8_665
Tb2 O6A 2.65(3) .
Tb2 O6A 2.65(3) 8_665
Tb2 O6B 2.369(13) .
C1A C2A 1.463(18) .
C1A N1A 1.393(16) .
C1A O1A 1.212(15) .
C2A C3A 1.397(19) .
C2A C6A 1.350(18) .
C3A C4A 1.41(2) .
C3A C9A 1.439(19) .
C4A C5A 1.484(19) .
C4A C12A 1.379(19) .
C5A N1A 1.405(18) .
C5A O2A 1.192(18) .
C6A H6A 0.9500 .
C6A C7A 1.40(2) .
C7A H7A 0.9500 .
C7A C8A 1.37(2) .
C8A H8A 0.9500 .
C8A C9A 1.42(2) .
C9A C10A 1.40(2) .
C10A H10A 0.9500 .
C10A C11A 1.30(2) .
C11A H11A 0.9500 .
C11A C12A 1.40(2) .
C12A H12A 0.9500 .
C13A H13A 1.0000 .
C13A C14A 1.520(15) .
C13A C15A 1.497(17) .
C13A N1A 1.482(14) .
C14A H14A 0.9900 .
C14A H14B 0.9900 .
C14A O3A 1.431(14) .
C15A O4A 1.272(14) .
C15A O5A 1.224(14) .
C1B C2B 1.47(2) .
C1B N1B 1.423(17) .
C1B O1B 1.216(17) .
C2B C3B 1.39(2) .
C2B C6B 1.38(2) .
C3B C4B 1.422(19) .
C3B C9B 1.39(2) .
C4B C5B 1.462(17) .
C4B C12B 1.370(19) .
C5B N1B 1.396(16) .
C5B O2B 1.214(15) .
C6B H6B 0.9500 .
C6B C7B 1.36(2) .
C7B H7B 0.9500 .
C7B C8B 1.33(2) .
C8B H8B 0.9500 .
C8B C9B 1.45(2) .
C9B C10B 1.38(2) .
C10B H10B 0.9500 .
C10B C11B 1.33(2) .
C11B H11B 0.9500 .
C11B C12B 1.41(2) .
C12B H12B 0.9500 .
C13B H13B 1.0000 .
C13B C14B 1.541(17) .
C13B C15B 1.540(17) .
C13B N1B 1.480(16) .
C14B H14C 0.9900 .
C14B H14D 0.9900 .
C14B O3B 1.421(15) .
C15B O4B 1.258(17) .
C15B O5B 1.250(15) .
C1C C2C 1.40(2) .
C1C N1C 1.402(18) .
C1C O1C 1.273(18) .
C2C C3C 1.42(2) .
C2C C6C 1.40(2) .
C3C C4C 1.389(18) .
C3C C9C 1.40(2) .
C4C C5C 1.484(19) .
C4C C12C 1.350(18) .
C5C N1C 1.377(17) .
C5C O2C 1.208(16) .
C6C H6C 0.9500 .
C6C C7C 1.40(2) .
C7C H7C 0.9500 .
C7C C8C 1.33(2) .
C8C H8C 0.9500 .
C8C C9C 1.39(2) .
C9C C10C 1.46(2) .
C10C H10C 0.9500 .
C10C C11C 1.35(2) .
C11C H11C 0.9500 .
C11C C12C 1.36(2) .
C12C H12C 0.9500 .
C13C H13C 1.0000 .
C13C C14C 1.47(2) .
C13C C15C 1.521(18) .
C13C N1C 1.502(19) .
C14C H14E 0.9900 .
C14C H14F 0.9900 .
C14C O3C 1.458(13) .
C13Z H13Z 1.0000 .
C13Z C14Z 1.45(3) .
C13Z C15C 1.521(18) .
C13Z N1C 1.502(19) .
C14Z H14G 0.9900 .
C14Z H14H 0.9900 .
C14Z O3Z 1.447(14) .
C15C O4C 1.281(15) .
C15C O5C 1.258(14) .
C1D C2D 1.44(2) .
C1D N1D 1.436(17) .
C1D O1D 1.208(16) .
C2D C3D 1.405(19) .
C2D C6D 1.378(19) .
C3D C4D 1.40(2) .
C3D C9D 1.405(19) .
C4D C5D 1.500(18) .
C4D C12D 1.372(19) .
C5D N1D 1.372(17) .
C5D O2D 1.204(14) .
C6D H6D 0.9500 .
C6D C7D 1.39(2) .
C7D H7D 0.9500 .
C7D C8D 1.41(2) .
C8D H8D 0.9500 .
C8D C9D 1.40(2) .
C9D C10D 1.41(2) .
C10D H10D 0.9500 .
C10D C11D 1.35(2) .
C11D H11D 0.9500 .
C11D C12D 1.394(19) .
C12D H12D 0.9500 .
C13D H13D 1.0000 .
C13D C14D 1.536(16) .
C13D C15D 1.522(17) .
C13D N1D 1.457(16) .
C14D H14I 0.9900 .
C14D H14J 0.9900 .
C14D O3D 1.434(14) .
C15D O4D 1.292(13) .
C15D O5D 1.227(13) .
O5D Tb1 2.447(8) 8_665
O5D Ce1 2.447(8) 8_665
O6A O6B 1.18(3) .
O6B O6A 1.18(3) 8_665

loop_
_geom_torsion_atom_site_label_1
_geom_torsion_atom_site_label_2
_geom_torsion_atom_site_label_3
_geom_torsion_atom_site_label_4
_geom_torsion
_geom_torsion_site_symmetry_4
Tb2 C15A O4A Tb1 148.1(14) .
C1A C2A C3A C4A 3.0(19) .
C1A C2A C3A C9A -176.8(11) .
C1A C2A C6A C7A 178.7(12) .
C2A C1A N1A C5A -4.9(18) .
C2A C1A N1A C13A 178.0(10) .
C2A C3A C4A C5A 2.2(19) .
C2A C3A C4A C12A -179.0(13) .
C2A C3A C9A C8A -4.2(18) .
C2A C3A C9A C10A -180.0(12) .
C2A C6A C7A C8A 1(2) .
C3A C2A C6A C7A -3(2) .
C3A C4A C5A N1A -8.2(17) .
C3A C4A C5A O2A 176.5(12) .
C3A C4A C12A C11A -2(2) .
C3A C9A C10A C11A 0(2) .
C4A C3A C9A C8A 176.0(11) .
C4A C3A C9A C10A 0.2(19) .
C4A C5A N1A C1A 9.7(17) .
C4A C5A N1A C13A -173.0(10) .
C5A C4A C12A C11A 177.1(12) .
C6A C2A C3A C4A -175.8(12) .
C6A C2A C3A C9A 4.4(19) .
C6A C7A C8A C9A -1(2) .
C7A C8A C9A C3A 2.6(19) .
C7A C8A C9A C10A 177.9(14) .
C8A C9A C10A C11A -175.5(14) .
C9A C3A C4A C5A -177.9(11) .
C9A C3A C4A C12A 0.9(19) .
C9A C10A C11A C12A -1(3) .
C10A C11A C12A C4A 2(2) .
C12A C4A C5A N1A 173.0(12) .
C12A C4A C5A O2A -2(2) .
C13A C14A O3A Tb1 -75.1(11) .
C13A C15A O4A Tb1 -37.5(19) .
C13A C15A O4A Tb2 174.5(9) .
C13A C15A O5A Tb2 -175.2(11) .
C14A C13A C15A O4A -17.0(16) .
C14A C13A C15A O5A 165.1(12) .
C14A C13A N1A C1A 99.8(13) .
C14A C13A N1A C5A -77.6(13) .
C15A C13A C14A O3A 65.4(13) .
C15A C13A N1A C1A -130.7(12) .
C15A C13A N1A C5A 51.9(14) .
N1A C1A C2A C3A -1.9(18) .
N1A C1A C2A C6A 176.9(11) .
N1A C13A C14A O3A -168.2(10) .
N1A C13A C15A O4A -143.8(10) .
N1A C13A C15A O5A 38.3(17) .
O1A C1A C2A C3A 176.6(12) .
O1A C1A C2A C6A -5(2) .
O1A C1A N1A C5A 176.5(12) .
O1A C1A N1A C13A -0.6(17) .
O2A C5A N1A C1A -174.7(12) .
O2A C5A N1A C13A 2.5(17) .
O4A C15A O5A Tb2 7.0(12) .
O5A C15A O4A Tb1 140.5(12) .
O5A C15A O4A Tb2 -7.5(13) .
C1B C2B C3B C4B -4(2) .
C1B C2B C3B C9B 175.4(13) .
C1B C2B C6B C7B 178.8(16) .
C2B C1B N1B C5B 2(2) .
C2B C1B N1B C13B -175.5(11) .
C2B C3B C4B C5B 3.8(19) .
C2B C3B C4B C12B -178.6(13) .
C2B C3B C9B C8B 1(2) .
C2B C3B C9B C10B 176.7(13) .
C2B C6B C7B C8B 10(3) .
C3B C2B C6B C7B -7(3) .
C3B C4B C5B N1B -1.0(17) .
C3B C4B C5B O2B -177.3(12) .
C3B C4B C12B C11B -1.1(18) .
C3B C9B C10B C11B 5(2) .
C4B C3B C9B C8B -179.9(11) .
C4B C3B C9B C10B -4(2) .
C4B C5B N1B C1B -2.1(18) .
C4B C5B N1B C13B 175.7(10) .
C5B C4B C12B C11B 176.5(11) .
C6B C2B C3B C4B -178.0(13) .
C6B C2B C3B C9B 1(2) .
C6B C7B C8B C9B -8(3) .
C7B C8B C9B C3B 2(2) .
C7B C8B C9B C10B -173.2(16) .
C8B C9B C10B C11B -179.4(13) .
C9B C3B C4B C5B -175.3(12) .
C9B C3B C4B C12B 2.3(18) .
C9B C10B C11B C12B -4(2) .
C10B C11B C12B C4B 2(2) .
C12B C4B C5B N1B -178.6(11) .
C12B C4B C5B O2B 5.1(19) .
C13B C15B O4B Tb1 -158.1(9) .
C13B C15B O5B Tb2 132.9(10) .
C14B C13B C15B O4B -3.9(19) .
C14B C13B C15B O5B 177.0(13) .
C14B C13B N1B C1B 108.2(15) .
C14B C13B N1B C5B -69.7(15) .
C15B C13B C14B O3B 167.0(12) .
C15B C13B N1B C1B -124.6(14) .
C15B C13B N1B C5B 57.5(16) .
N1B C1B C2B C3B 1(2) .
N1B C1B C2B C6B 175.1(13) .
N1B C13B C14B O3B -66.1(16) .
N1B C13B C15B O4B -132.3(12) .
N1B C13B C15B O5B 48.6(18) .
O1B C1B C2B C3B -179.6(16) .
O1B C1B C2B C6B -5(3) .
O1B C1B N1B C5B -177.4(14) .
O1B C1B N1B C13B 5(2) .
O2B C5B N1B C1B 174.4(12) .
O2B C5B N1B C13B -7.8(17) .
O4B C15B O5B Tb2 -46(2) .
O5B C15B O4B Tb1 21(2) .
C1C C2C C3C C4C 0(2) .
C1C C2C C3C C9C -179.3(13) .
C1C C2C C6C C7C 179.5(14) .
C2C C1C N1C C5C 9(2) .
C2C C1C N1C C13C -173.8(13) .
C2C C1C N1C C13Z -173.8(13) .
C2C C3C C4C C5C 4.9(19) .
C2C C3C C4C C12C -179.4(13) .
C2C C3C C9C C8C 0(2) .
C2C C3C C9C C10C 177.8(12) .
C2C C6C C7C C8C -1(3) .
C3C C2C C6C C7C 0(2) .
C3C C4C C5C N1C -2.8(17) .
C3C C4C C5C O2C -178.5(12) .
C3C C4C C12C C11C 3(2) .
C3C C9C C10C C11C 0(2) .
C4C C3C C9C C8C -178.7(12) .
C4C C3C C9C C10C -1.2(19) .
C4C C5C N1C C1C -4.1(18) .
C4C C5C N1C C13C 178.4(11) .
C4C C5C N1C C13Z 178.4(11) .
C5C C4C C12C C11C 178.9(11) .
C6C C2C C3C C4C 179.4(12) .
C6C C2C C3C C9C 0(2) .
C6C C7C C8C C9C 1(3) .
C7C C8C C9C C3C -1(2) .
C7C C8C C9C C10C -178.5(15) .
C8C C9C C10C C11C 177.6(14) .
C9C C3C C4C C5C -176.1(12) .
C9C C3C C4C C12C -0.4(19) .
C9C C10C C11C C12C 2(2) .
C10C C11C C12C C4C -4(2) .
C12C C4C C5C N1C -178.5(11) .
C12C C4C C5C O2C 5.8(19) .
C13C C15C O4C Tb1 171.3(10) .
C13C C15C O5C Tb1 -171.2(12) .
C14C C13C C15C O4C -25(2) .
C14C C13C C15C O5C 152.5(16) .
C14C C13C N1C C1C 119(2) .
C14C C13C N1C C5C -64(2) .
C13Z C15C O4C Tb1 171.3(10) .
C13Z C15C O5C Tb1 -171.2(12) .
C14Z C13Z C15C O4C 1(3) .
C14Z C13Z C15C O5C 179(3) .
C14Z C13Z N1C C1C 91(2) .
C14Z C13Z N1C C5C -92(2) .
C15C C13C C14C O3C 64(3) .
C15C C13C N1C C1C -113.1(14) .
C15C C13C N1C C5C 64.5(15) .
C15C C13Z C14Z O3Z 145(2) .
C15C C13Z N1C C1C -113.1(14) .
C15C C13Z N1C C5C 64.5(15) .
N1C C1C C2C C3C -6(2) .
N1C C1C C2C C6C 173.9(13) .
N1C C13C C14C O3C -170.5(19) .
N1C C13C C15C O4C -153.8(12) .
N1C C13C C15C O5C 23.9(18) .
N1C C13Z C14Z O3Z -63(3) .
N1C C13Z C15C O4C -153.8(12) .
N1C C13Z C15C O5C 23.9(18) .
O1C C1C C2C C3C 178.7(15) .
O1C C1C C2C C6C -1(2) .
O1C C1C N1C C5C -175.9(12) .
O1C C1C N1C C13C 2(2) .
O1C C1C N1C C13Z 2(2) .
O2C C5C N1C C1C 171.8(12) .
O2C C5C N1C C13C -5.8(18) .
O2C C5C N1C C13Z -5.8(18) .
O4C C15C O5C Tb1 6.4(13) .
O5C C15C O4C Tb1 -6.4(13) .
C1D C2D C3D C4D 2.4(19) .
C1D C2D C3D C9D -178.7(11) .
C1D C2D C6D C7D 177.9(12) .
C2D C1D N1D C5D -7.5(17) .
C2D C1D N1D C13D 174.1(10) .
C2D C3D C4D C5D -2.5(18) .
C2D C3D C4D C12D 174.6(12) .
C2D C3D C9D C8D 0(2) .
C2D C3D C9D C10D -175.9(13) .
C2D C6D C7D C8D 2(2) .
C3D C2D C6D C7D -2.1(19) .
C3D C4D C5D N1D -2.3(17) .
C3D C4D C5D O2D 176.8(12) .
C3D C4D C12D C11D 4(2) .
C3D C9D C10D C11D -2(2) .
C4D C3D C9D C8D 179.1(12) .
C4D C3D C9D C10D 3.1(19) .
C4D C5D N1D C1D 7.5(17) .
C4D C5D N1D C13D -174.1(10) .
C4D C5D O2D Tb1 -137.5(12) .
C5D C4D C12D C11D -179.1(12) .
C6D C2D C3D C4D -177.6(12) .
C6D C2D C3D C9D 1(2) .
C6D C7D C8D C9D 0(2) .
C7D C8D C9D C3D -1(2) .
C7D C8D C9D C10D 175.3(14) .
C8D C9D C10D C11D -177.5(15) .
C9D C3D C4D C5D 178.6(11) .
C9D C3D C4D C12D -4.3(19) .
C9D C10D C11D C12D 1(2) .
C10D C11D C12D C4D -2(2) .
C12D C4D C5D N1D -179.5(11) .
C12D C4D C5D O2D -0.3(18) .
C13D C14D O3D Tb1 53.6(12) .
C13D C15D O4D Tb1 67.2(11) .
C13D C15D O4D Tb2 -141.7(9) .
C13D C15D O5D Tb1 174.0(8) 8_665
C13D C15D O5D Ce1 174.0(8) 8_665
C14D C13D C15D O4D 5.7(16) .
C14D C13D C15D O5D -174.3(11) .
C14D C13D N1D C1D 88.4(13) .
C14D C13D N1D C5D -90.1(13) .
C15D C13D C14D O3D -70.3(14) .
C15D C13D N1D C1D -141.2(11) .
C15D C13D N1D C5D 40.2(15) .
N1D C1D C2D C3D 2.3(17) .
N1D C1D C2D C6D -177.7(11) .
N1D C5D O2D Tb1 42(2) .
N1D C13D C14D O3D 58.5(14) .
N1D C13D C15D O4D -123.4(11) .
N1D C13D C15D O5D 56.6(15) .
O1D C1D C2D C3D -175.3(12) .
O1D C1D C2D C6D 4.8(19) .
O1D C1D N1D C5D 170.3(11) .
O1D C1D N1D C13D -8.2(17) .
O2D C5D N1D C1D -171.7(11) .
O2D C5D N1D C13D 6.7(17) .
O4D C15D O5D Tb1 -6.1(18) 8_665
O4D C15D O5D Ce1 -6.1(18) 8_665
O5D C15D O4D Tb1 -112.8(11) .
O5D C15D O4D Tb2 38.3(17) .
